data_7228457
loop_
_publ_author_name
'Hu, Ting'
'Li, Yu-Hang'
'Kuang, Xiao-Fei'
'Lu, Can-Zhong'

_publ_section_title
;
 Synthesis and characterization of polyoxometalate-based silver(i)
 phenylethynide compounds with antibacterial and antifungal activities
;
_journal_name_full CrystEngComm
_journal_paper_doi 10.1039/C7CE00180K
_journal_year 2017
_chemical_formula_sum 'C24 H53 Ag4 Mo12 O48 P S8'
_chemical_formula_weight 2979.87
_chemical_name_systematic
; 
 ? 
;
_space_group_IT_number 15
_symmetry_cell_setting monoclinic
_symmetry_space_group_name_Hall '-C 2yc'
_symmetry_space_group_name_H-M 'C 1 2/c 1'
_atom_sites_solution_hydrogens geom
_atom_sites_solution_primary direct
_atom_sites_solution_secondary difmap
_audit_creation_method SHELXL-97
_audit_update_record
;
2017-01-23 deposited with the CCDC.
2017-05-22 downloaded from the CCDC.
;
_cell_angle_alpha 90.00
_cell_angle_beta 106.578(5)
_cell_angle_gamma 90.00
_cell_formula_units_Z 4
_cell_length_a 16.9657(8)
_cell_length_b 17.2724(8)
_cell_length_c 25.7174(12)
_cell_measurement_reflns_used 6373
_cell_measurement_temperature 293(2)
_cell_measurement_theta_max 28.2170
_cell_measurement_theta_min 3.2880
_cell_volume 7222.9(6)
_computing_structure_refinement 'SHELXL-97 (Sheldrick, 2008)'
_computing_structure_solution 'SHELXS-97 (Sheldrick, 2008)'
_diffrn_ambient_temperature 293(2)
_diffrn_measured_fraction_theta_full 0.997
_diffrn_measured_fraction_theta_max 0.997
_diffrn_measurement_device_type 'Xcalibur, Eos, Gemini'
_diffrn_measurement_method '\w scans'
_diffrn_radiation_monochromator graphite
_diffrn_radiation_source 'fine-focus sealed tube'
_diffrn_radiation_type MoK\a
_diffrn_radiation_wavelength 0.71073
_diffrn_reflns_av_R_equivalents 0.0281
_diffrn_reflns_av_sigmaI/netI 0.0402
_diffrn_reflns_limit_h_max 20
_diffrn_reflns_limit_h_min -19
_diffrn_reflns_limit_k_max 20
_diffrn_reflns_limit_k_min -20
_diffrn_reflns_limit_l_max 30
_diffrn_reflns_limit_l_min -28
_diffrn_reflns_number 14762
_diffrn_reflns_theta_full 25.00
_diffrn_reflns_theta_max 25.00
_diffrn_reflns_theta_min 2.88
_exptl_absorpt_coefficient_mu 3.410
_exptl_absorpt_correction_T_max 1.00000
_exptl_absorpt_correction_T_min 0.76251
_exptl_absorpt_correction_type multi-scan
_exptl_crystal_colour 'dark yellow'
_exptl_crystal_density_diffrn 2.740
_exptl_crystal_density_method 'not measured'
_exptl_crystal_description block
_exptl_crystal_F_000 5664
_exptl_crystal_size_max 0.25
_exptl_crystal_size_mid 0.2
_exptl_crystal_size_min 0.1
_refine_diff_density_max 5.349
_refine_diff_density_min -4.101
_refine_diff_density_rms 0.414
_refine_ls_extinction_coef 0.00010(3)
_refine_ls_extinction_expression Fc^*^=kFc[1+0.001xFc^2^\l^3^/sin(2\q)]^-1/4^
_refine_ls_extinction_method SHELXL
_refine_ls_goodness_of_fit_ref 1.127
_refine_ls_hydrogen_treatment mixed
_refine_ls_matrix_type full
_refine_ls_number_parameters 468
_refine_ls_number_reflns 6351
_refine_ls_number_restraints 348
_refine_ls_restrained_S_all 1.144
_refine_ls_R_factor_all 0.1743
_refine_ls_R_factor_gt 0.1655
_refine_ls_shift/su_max 0.003
_refine_ls_shift/su_mean 0.000
_refine_ls_structure_factor_coef Fsqd
_refine_ls_weighting_details 'calc w=1/[\s^2^(Fo^2^)+(0.0000P)^2^+2384.2620P] where P=(Fo^2^+2Fc^2^)/3'
_refine_ls_weighting_scheme calc
_refine_ls_wR_factor_gt 0.3103
_refine_ls_wR_factor_ref 0.3140
_reflns_number_gt 5702
_reflns_number_total 6351
_reflns_threshold_expression >2sigma(I)
_cod_data_source_file c7ce00180k2.cif
_cod_data_source_block 3
_cod_original_sg_symbol_H-M C2/c
_cod_database_code 7228457

loop_
_symmetry_equiv_pos_as_xyz
'x, y, z'
'-x, y, -z+1/2'
'x+1/2, y+1/2, z'
'-x+1/2, y+1/2, -z+1/2'
'-x, -y, -z'
'x, -y, z-1/2'
'-x+1/2, -y+1/2, -z'
'x+1/2, -y+1/2, z-1/2'

loop_
_atom_site_label
_atom_site_type_symbol
_atom_site_fract_x
_atom_site_fract_y
_atom_site_fract_z
_atom_site_U_iso_or_equiv
_atom_site_adp_type
_atom_site_occupancy
_atom_site_symmetry_multiplicity
_atom_site_calc_flag
_atom_site_refinement_flags
_atom_site_disorder_assembly
_atom_site_disorder_group
Ag1 Ag 0.3641(2) 0.4470(2) 0.24429(14) 0.0719(9) Uani 1 1 d U . 4
Ag2 Ag 0.47930(18) 0.50941(17) 0.19112(12) 0.0574(8) Uani 1 1 d U . 4
C1 C 0.5000 0.418(2) 0.2500 0.038(9) Uani 1 2 d SU . 4
C2 C 0.5000 0.350(2) 0.2500 0.027(8) Uani 0.50 1 d PU A 4
C3 C 0.5000 0.265(3) 0.2500 0.044(10) Uani 1 2 d SU . 4
C4 C 0.5510(19) 0.2278(19) 0.2279(13) 0.044(7) Uani 1 1 d U B 4
H4 H 0.5855 0.2568 0.2131 0.053 Uiso 1 1 calc R B 4
C5 C 0.555(2) 0.145(2) 0.2260(14) 0.053(8) Uani 1 1 d U B 4
H5 H 0.5908 0.1204 0.2101 0.064 Uiso 1 1 calc R B 4
C6 C 0.5000 0.102(3) 0.2500 0.056(12) Uani 1 2 d SU . 4
H6 H 0.5000 0.0478 0.2500 0.068 Uiso 1 2 calc SR . 4
C7 C 0.365(3) 0.427(3) 0.017(2) 0.093(14) Uani 1 1 d U C 4
H7A H 0.3296 0.4535 0.0343 0.140 Uiso 1 1 calc R C 4
H7B H 0.3361 0.3847 -0.0041 0.140 Uiso 1 1 calc R C 4
H7C H 0.3837 0.4621 -0.0057 0.140 Uiso 1 1 calc R C 4
C8 C 0.391(3) 0.330(3) 0.096(2) 0.104(15) Uani 1 1 d U C 4
H8A H 0.4284 0.2955 0.1203 0.157 Uiso 1 1 calc R C 4
H8B H 0.3523 0.3005 0.0687 0.157 Uiso 1 1 calc R C 4
H8C H 0.3621 0.3602 0.1161 0.157 Uiso 1 1 calc R C 4
C9 C 0.448(4) 0.655(4) 0.062(2) 0.120(18) Uani 1 1 d U D 4
H9A H 0.4600 0.7090 0.0690 0.181 Uiso 1 1 calc R D 4
H9B H 0.4212 0.6470 0.0246 0.181 Uiso 1 1 calc R D 4
H9C H 0.4987 0.6261 0.0726 0.181 Uiso 1 1 calc R D 4
C10 C 0.327(3) 0.710(3) 0.099(2) 0.093(14) Uani 1 1 d U D 4
H10A H 0.2783 0.6949 0.1077 0.140 Uiso 1 1 calc R D 4
H10B H 0.3131 0.7338 0.0638 0.140 Uiso 1 1 calc R D 4
H10C H 0.3582 0.7456 0.1256 0.140 Uiso 1 1 calc R D 4
C11 C 0.391(3) 0.706(3) 0.257(2) 0.088(13) Uani 1 1 d U E 4
H11A H 0.4375 0.6952 0.2880 0.131 Uiso 1 1 calc R E 4
H11B H 0.3746 0.7588 0.2584 0.131 Uiso 1 1 calc R E 4
H11C H 0.4066 0.6973 0.2244 0.131 Uiso 1 1 calc R E 4
C12 C 0.285(4) 0.698(4) 0.310(2) 0.124(18) Uani 1 1 d U E 4
H12A H 0.2946 0.6656 0.3420 0.187 Uiso 1 1 calc R E 4
H12B H 0.2271 0.7106 0.2979 0.187 Uiso 1 1 calc R E 4
H12C H 0.3162 0.7446 0.3193 0.187 Uiso 1 1 calc R E 4
C13 C 0.175(2) 0.456(2) 0.2886(15) 0.058(9) Uani 1 1 d U F 4
H13A H 0.2008 0.4909 0.2690 0.088 Uiso 1 1 calc R F 4
H13B H 0.1604 0.4843 0.3166 0.088 Uiso 1 1 calc R F 4
H13C H 0.1271 0.4340 0.2641 0.088 Uiso 1 1 calc R F 4
C14 C 0.313(2) 0.433(2) 0.3662(16) 0.065(10) Uani 1 1 d U F 4
H14A H 0.3473 0.3979 0.3916 0.098 Uiso 1 1 calc R F 4
H14B H 0.2850 0.4667 0.3849 0.098 Uiso 1 1 calc R F 4
H14C H 0.3469 0.4642 0.3498 0.098 Uiso 1 1 calc R F 4
Mo1 Mo 0.18370(17) 0.50376(18) 0.10925(11) 0.0446(7) Uani 1 1 d U . 4
Mo2 Mo 0.11362(17) 0.32712(16) 0.04070(11) 0.0413(7) Uani 1 1 d U G 4
Mo3 Mo 0.00624(17) 0.41278(17) 0.12607(11) 0.0410(7) Uani 1 1 d U G 4
Mo4 Mo -0.17771(17) 0.41248(18) 0.01820(12) 0.0448(7) Uani 1 1 d U G 4
Mo5 Mo -0.07251(18) 0.32257(17) -0.06626(12) 0.0441(7) Uani 1 1 d U . 4
Mo6 Mo -0.10482(16) 0.58811(16) 0.08602(11) 0.0381(6) Uani 1 1 d U . 4
O1 O 0.4766(17) 0.4574(17) 0.1024(11) 0.071(7) Uani 1 1 d U C 4
O2 O 0.4425(16) 0.6199(16) 0.1554(11) 0.064(7) Uani 1 1 d U D 4
O3 O 0.3563(18) 0.5740(17) 0.2836(12) 0.077(8) Uani 1 1 d U E 4
O4 O 0.2857(17) 0.3657(17) 0.2755(12) 0.075(8) Uani 1 1 d U F 4
O5 O 0.2706(12) 0.5057(13) 0.1593(8) 0.043(5) Uani 1 1 d U H 4
O6 O 0.1859(18) 0.4023(18) 0.0833(12) 0.081(8) Uani 1 1 d U G 4
O7 O 0.1082(17) 0.4672(17) 0.1438(12) 0.075(8) Uani 1 1 d U G 4
O8 O 0.0772(19) 0.5499(19) 0.0271(13) 0.021(7) Uani 0.50 1 d PU . 1
O8' O 0.028(2) 0.425(2) -0.0170(15) 0.034(8) Uani 0.50 1 d PU . 2
O10 O -0.0479(18) 0.4851(18) 0.0415(12) 0.018(6) Uani 0.50 1 d PU . 1
O10' O -0.051(2) 0.546(2) -0.0492(15) 0.034(8) Uani 0.50 1 d PU . 2
O12 O 0.1471(14) 0.3555(14) -0.0191(9) 0.054(6) Uani 1 1 d U . .
O13 O 0.1668(15) 0.2451(15) 0.0600(10) 0.061(6) Uani 1 1 d U . .
O14 O 0.0564(17) 0.3355(17) 0.0949(11) 0.072(7) Uani 1 1 d U . .
O15 O 0.0163(13) 0.2883(13) -0.0067(9) 0.049(5) Uani 1 1 d U . .
O16 O 0.0071(15) 0.3730(15) 0.1855(10) 0.058(6) Uani 1 1 d U . .
O17 O -0.0971(16) 0.3790(15) 0.0822(10) 0.062(6) Uani 1 1 d U . .
O18 O -0.0440(15) 0.5110(15) 0.1314(10) 0.063(7) Uani 1 1 d U . .
O19 O -0.1550(16) 0.6258(16) 0.1249(11) 0.068(7) Uani 1 1 d U . .
O20 O -0.1793(16) 0.5069(16) 0.0510(11) 0.068(7) Uani 1 1 d U . .
O21 O -0.0106(13) 0.6494(13) 0.0995(9) 0.046(5) Uani 1 1 d U . .
O22 O -0.2627(15) 0.3711(15) 0.0260(10) 0.057(6) Uani 1 1 d U . .
O23 O -0.2202(18) 0.4603(18) -0.0506(12) 0.082(8) Uani 1 1 d U . .
O24 O -0.1388(19) 0.3313(19) -0.0192(13) 0.085(9) Uani 1 1 d U . .
O25 O -0.145(2) 0.395(2) -0.1150(14) 0.095(10) Uani 1 1 d U . .
O9 O -0.1050(16) 0.2405(16) -0.0988(11) 0.066(7) Uani 1 1 d U . .
P1 P 0.0000 0.5000 0.0000 0.0180(17) Uani 1 2 d SU . .
S1 S 0.4465(8) 0.3923(8) 0.0649(5) 0.086(3) Uani 1 1 d U . .
S2 S 0.3887(7) 0.6257(7) 0.0980(5) 0.073(3) Uani 1 1 d U . .
S3 S 0.3137(8) 0.6475(8) 0.2582(5) 0.084(3) Uani 1 1 d U . .
S4 S 0.2438(6) 0.3834(6) 0.3175(4) 0.064(3) Uani 1 1 d U . .

loop_
_atom_site_aniso_label
_atom_site_aniso_U_11
_atom_site_aniso_U_22
_atom_site_aniso_U_33
_atom_site_aniso_U_23
_atom_site_aniso_U_13
_atom_site_aniso_U_12
Ag1 0.0676(12) 0.0788(13) 0.0713(12) -0.0007(9) 0.0230(9) 0.0028(9)
Ag2 0.0613(11) 0.0552(11) 0.0554(11) 0.0069(8) 0.0165(8) 0.0032(8)
C1 0.038(9) 0.038(9) 0.038(9) 0.000 0.011(3) 0.000
C2 0.028(8) 0.027(8) 0.027(8) 0.000 0.008(2) 0.000
C3 0.044(10) 0.044(10) 0.044(10) 0.000 0.013(3) 0.000
C4 0.044(7) 0.044(7) 0.044(7) 0.0001(11) 0.013(2) 0.0000(11)
C5 0.053(8) 0.053(8) 0.053(8) 0.0000(11) 0.015(3) 0.0001(11)
C6 0.056(12) 0.056(12) 0.056(12) 0.000 0.016(4) 0.000
C7 0.093(14) 0.093(14) 0.093(14) 0.0000(11) 0.027(4) 0.0000(11)
C8 0.104(15) 0.104(15) 0.104(15) 0.0000(11) 0.030(5) 0.0000(11)
C9 0.120(18) 0.120(18) 0.120(18) 0.0000(11) 0.034(5) 0.0000(11)
C10 0.093(14) 0.093(14) 0.093(14) 0.0000(11) 0.027(4) 0.0000(11)
C11 0.088(13) 0.088(13) 0.088(13) 0.0000(11) 0.025(4) 0.0001(11)
C12 0.124(18) 0.124(18) 0.124(18) 0.0000(11) 0.036(5) 0.0000(11)
C13 0.058(9) 0.058(9) 0.058(9) 0.0000(11) 0.017(3) 0.0000(11)
C14 0.065(10) 0.065(10) 0.065(10) 0.0000(11) 0.019(3) 0.0000(11)
Mo1 0.0426(10) 0.0482(11) 0.0406(10) 0.0003(8) 0.0077(8) 0.0005(8)
Mo2 0.0438(10) 0.0374(10) 0.0402(10) -0.0023(8) 0.0079(8) 0.0045(8)
Mo3 0.0426(10) 0.0450(10) 0.0363(10) 0.0053(8) 0.0130(8) -0.0041(8)
Mo4 0.0424(10) 0.0491(11) 0.0453(10) 0.0054(8) 0.0164(8) -0.0044(8)
Mo5 0.0454(10) 0.0401(10) 0.0455(10) -0.0046(8) 0.0111(8) 0.0021(8)
Mo6 0.0420(10) 0.0375(10) 0.0385(10) -0.0011(8) 0.0176(8) 0.0006(8)
O1 0.071(7) 0.071(7) 0.071(7) -0.0001(11) 0.020(2) 0.0000(11)
O2 0.064(7) 0.064(7) 0.064(7) 0.0001(11) 0.018(2) 0.0001(11)
O3 0.077(8) 0.076(8) 0.076(8) 0.0000(11) 0.022(2) 0.0000(11)
O4 0.075(8) 0.075(8) 0.075(8) 0.0000(11) 0.022(2) 0.0000(11)
O5 0.043(5) 0.043(5) 0.043(5) 0.0000(10) 0.0123(17) 0.0002(10)
O6 0.080(8) 0.081(8) 0.081(8) -0.0002(11) 0.023(3) -0.0001(11)
O7 0.075(8) 0.075(8) 0.075(8) -0.0003(11) 0.021(2) -0.0002(11)
O8 0.021(7) 0.021(7) 0.021(7) -0.0001(10) 0.006(2) -0.0001(10)
O8' 0.034(8) 0.034(8) 0.034(8) 0.0000(11) 0.010(3) 0.0000(11)
O10 0.018(6) 0.018(6) 0.018(6) 0.0001(10) 0.005(2) -0.0001(10)
O10' 0.034(8) 0.034(8) 0.034(8) -0.0001(11) 0.010(3) 0.0000(11)
O12 0.054(6) 0.054(6) 0.054(6) 0.0002(10) 0.0153(19) -0.0001(10)
O13 0.061(6) 0.061(6) 0.061(6) 0.0002(11) 0.017(2) 0.0001(11)
O14 0.072(7) 0.072(7) 0.072(7) -0.0002(10) 0.021(2) -0.0001(10)
O15 0.049(5) 0.049(5) 0.049(5) 0.0002(10) 0.0138(18) -0.0002(10)
O16 0.059(6) 0.058(6) 0.058(6) 0.0001(10) 0.017(2) 0.0000(11)
O17 0.062(7) 0.062(7) 0.062(7) 0.0000(11) 0.017(2) -0.0001(11)
O18 0.063(7) 0.063(7) 0.063(7) 0.0000(11) 0.018(2) 0.0000(11)
O19 0.068(7) 0.068(7) 0.068(7) -0.0001(11) 0.020(2) 0.0001(11)
O20 0.068(7) 0.067(7) 0.068(7) 0.0001(11) 0.019(2) 0.0001(11)
O21 0.046(5) 0.046(5) 0.046(5) 0.0001(10) 0.0130(18) -0.0002(10)
O22 0.057(6) 0.057(6) 0.057(6) 0.0000(10) 0.016(2) -0.0002(10)
O23 0.082(8) 0.082(8) 0.082(8) 0.0001(11) 0.023(3) 0.0002(11)
O24 0.085(9) 0.085(9) 0.085(9) 0.0000(11) 0.025(3) 0.0003(11)
O25 0.095(10) 0.095(10) 0.094(10) 0.0001(11) 0.027(3) 0.0002(11)
O9 0.066(7) 0.066(7) 0.066(7) -0.0001(11) 0.019(2) -0.0001(11)
P1 0.0182(19) 0.0178(19) 0.0179(19) 0.0001(10) 0.0049(11) -0.0003(10)
S1 0.086(4) 0.086(4) 0.086(4) -0.0004(10) 0.0243(14) 0.0008(10)
S2 0.074(3) 0.073(3) 0.073(3) 0.0009(10) 0.0199(13) -0.0005(10)
S3 0.084(3) 0.084(3) 0.083(3) -0.0002(10) 0.0237(14) 0.0001(10)
S4 0.065(3) 0.064(3) 0.064(3) 0.0002(10) 0.0189(12) -0.0007(10)

loop_
_atom_type_symbol
_atom_type_description
_atom_type_scat_dispersion_real
_atom_type_scat_dispersion_imag
_atom_type_scat_source
C C 0.0033 0.0016 'International Tables Vol C Tables 4.2.6.8 and 6.1.1.4'
H H 0.0000 0.0000 'International Tables Vol C Tables 4.2.6.8 and 6.1.1.4'
O O 0.0106 0.0060 'International Tables Vol C Tables 4.2.6.8 and 6.1.1.4'
P P 0.1023 0.0942 'International Tables Vol C Tables 4.2.6.8 and 6.1.1.4'
S S 0.1246 0.1234 'International Tables Vol C Tables 4.2.6.8 and 6.1.1.4'
Ag Ag -0.8971 1.1015 'International Tables Vol C Tables 4.2.6.8 and 6.1.1.4'
Mo Mo -1.6832 0.6857 'International Tables Vol C Tables 4.2.6.8 and 6.1.1.4'

loop_
_geom_angle_atom_site_label_1
_geom_angle_atom_site_label_2
_geom_angle_atom_site_label_3
_geom_angle
_geom_angle_site_symmetry_1
_geom_angle_site_symmetry_3
O4 Ag1 C1 121.5(12) . .
O4 Ag1 O3 107.9(10) . .
C1 Ag1 O3 109.9(12) . .
O4 Ag1 O5 105.8(9) . .
C1 Ag1 O5 120.7(6) . .
O3 Ag1 O5 84.4(8) . .
O4 Ag1 Ag2 162.8(8) . .
C1 Ag1 Ag2 47.1(8) . .
O3 Ag1 Ag2 89.1(7) . .
O5 Ag1 Ag2 77.5(5) . .
O4 Ag1 Ag2 124.6(7) . 2_655
C1 Ag1 Ag2 46.9(8) . 2_655
O3 Ag1 Ag2 65.0(7) . 2_655
O5 Ag1 Ag2 126.4(5) . 2_655
Ag2 Ag1 Ag2 60.13(12) . 2_655
O2 Ag2 C1 158.6(10) . .
O2 Ag2 O1 90.1(10) . .
C1 Ag2 O1 110.1(10) . .
O2 Ag2 Ag1 112.5(7) . .
C1 Ag2 Ag1 52.35(15) . .
O1 Ag2 Ag1 118.0(7) . .
O2 Ag2 Ag1 133.2(7) . 2_655
C1 Ag2 Ag1 52.09(15) . 2_655
O1 Ag2 Ag1 99.7(7) . 2_655
Ag1 Ag2 Ag1 102.81(14) . 2_655
O2 Ag2 Ag2 113.7(7) . 2_655
C1 Ag2 Ag2 47.4(8) . 2_655
O1 Ag2 Ag2 155.3(7) . 2_655
Ag1 Ag2 Ag2 60.18(12) . 2_655
Ag1 Ag2 Ag2 59.69(12) 2_655 2_655
C2 C1 Ag2 137.4(8) . .
C2 C1 Ag2 137.4(8) . 2_655
Ag2 C1 Ag2 85.2(16) . 2_655
C2 C1 Ag1 102.5(10) . .
Ag2 C1 Ag1 80.6(9) . .
Ag2 C1 Ag1 81.1(9) 2_655 .
C2 C1 Ag1 102.5(10) . 2_655
Ag2 C1 Ag1 81.1(9) . 2_655
Ag2 C1 Ag1 80.6(9) 2_655 2_655
Ag1 C1 Ag1 155(2) . 2_655
C1 C2 C3 180.000(12) . .
C4 C3 C4 123(5) . 2_655
C4 C3 C2 119(2) . .
C4 C3 C2 119(2) 2_655 .
C3 C4 C5 122(3) . .
C4 C5 C6 117(4) . .
C5 C6 C5 118(5) 2_655 .
O5 Mo1 O6 101.1(12) . .
O5 Mo1 O25 99.9(13) . 5_565
O6 Mo1 O25 159.0(14) . 5_565
O5 Mo1 O7 102.5(11) . .
O6 Mo1 O7 86.5(13) . .
O25 Mo1 O7 88.6(14) 5_565 .
O5 Mo1 O23 101.1(12) . 5_565
O6 Mo1 O23 88.7(13) . 5_565
O25 Mo1 O23 87.7(14) 5_565 5_565
O7 Mo1 O23 156.4(13) . 5_565
O13 Mo2 O15 100.9(11) . .
O13 Mo2 O12 101.7(11) . .
O15 Mo2 O12 88.6(10) . .
O13 Mo2 O6 101.7(13) . .
O15 Mo2 O6 157.2(12) . .
O12 Mo2 O6 89.9(12) . .
O13 Mo2 O14 100.9(12) . .
O15 Mo2 O14 88.0(11) . .
O12 Mo2 O14 157.3(11) . .
O6 Mo2 O14 84.7(12) . .
O16 Mo3 O14 102.2(12) . .
O16 Mo3 O7 102.3(12) . .
O14 Mo3 O7 87.8(12) . .
O16 Mo3 O17 100.6(11) . .
O14 Mo3 O17 89.0(12) . .
O7 Mo3 O17 157.1(12) . .
O16 Mo3 O18 100.7(11) . .
O14 Mo3 O18 157.1(12) . .
O7 Mo3 O18 86.5(12) . .
O17 Mo3 O18 87.7(11) . .
O22 Mo4 O20 101.4(12) . .
O22 Mo4 O23 100.8(13) . .
O20 Mo4 O23 89.4(13) . .
O22 Mo4 O17 101.4(11) . .
O20 Mo4 O17 88.5(11) . .
O23 Mo4 O17 157.7(12) . .
O22 Mo4 O24 100.3(13) . .
O20 Mo4 O24 158.3(13) . .
O23 Mo4 O24 86.8(13) . .
O17 Mo4 O24 86.9(12) . .
O9 Mo5 O24 102.7(13) . .
O9 Mo5 O21 99.9(11) . 5_565
O24 Mo5 O21 157.4(12) . 5_565
O9 Mo5 O25 99.7(14) . .
O24 Mo5 O25 88.7(14) . .
O21 Mo5 O25 87.7(12) 5_565 .
O9 Mo5 O15 102.2(12) . .
O24 Mo5 O15 89.4(12) . .
O21 Mo5 O15 85.6(9) 5_565 .
O25 Mo5 O15 157.9(12) . .
O19 Mo6 O21 103.3(12) . .
O19 Mo6 O18 101.1(13) . .
O21 Mo6 O18 89.9(10) . .
O19 Mo6 O12 102.7(12) . 5_565
O21 Mo6 O12 87.7(10) . 5_565
O18 Mo6 O12 155.9(11) . 5_565
O19 Mo6 O20 101.0(13) . .
O21 Mo6 O20 155.7(10) . .
O18 Mo6 O20 86.8(11) . .
O12 Mo6 O20 85.6(11) 5_565 .
S1 O1 Ag2 143.4(18) . .
S2 O2 Ag2 120.3(16) . .
S3 O3 Ag1 130.7(17) . .
S4 O4 Ag1 126.1(18) . .
Mo1 O5 Ag1 150.0(12) . .
Mo1 O6 Mo2 140.0(17) . .
Mo1 O7 Mo3 138.8(16) . .
P1 O8 O10 54.0(14) . 5_565
P1 O8' O10' 56.9(18) . 5_565
P1 O10 O8 55.0(14) . 5_565
P1 O10' O8' 54.3(18) . 5_565
Mo2 O12 Mo6 138.7(13) . 5_565
Mo3 O14 Mo2 138.4(16) . .
Mo2 O15 Mo5 139.2(13) . .
Mo4 O17 Mo3 137.6(15) . .
Mo6 O18 Mo3 139.4(14) . .
Mo4 O20 Mo6 139.9(15) . .
Mo6 O21 Mo5 139.8(12) . 5_565
Mo1 O23 Mo4 139.7(17) 5_565 .
Mo5 O24 Mo4 137.3(18) . .
Mo1 O25 Mo5 135.8(19) 5_565 .
O10' P1 O10' 180(3) . 5_565
O10' P1 O8' 111(2) . .
O10' P1 O8' 69(2) 5_565 .
O10' P1 O8' 69(2) . 5_565
O10' P1 O8' 111(2) 5_565 5_565
O8' P1 O8' 180.0(14) . 5_565
O10' P1 O10 68.3(17) . 5_565
O10' P1 O10 111.7(17) 5_565 5_565
O8' P1 O10 70.2(18) . 5_565
O8' P1 O10 109.8(18) 5_565 5_565
O10' P1 O10 111.7(17) . .
O10' P1 O10 68.3(17) 5_565 .
O8' P1 O10 109.8(18) . .
O8' P1 O10 70.2(18) 5_565 .
O10 P1 O10 179.998(5) 5_565 .
O10' P1 O8 73.1(18) . 5_565
O10' P1 O8 106.9(18) 5_565 5_565
O8' P1 O8 71.9(18) . 5_565
O8' P1 O8 108.1(18) 5_565 5_565
O10 P1 O8 109.0(16) 5_565 5_565
O10 P1 O8 71.0(16) . 5_565
O10' P1 O8 106.9(18) . .
O10' P1 O8 73.1(18) 5_565 .
O8' P1 O8 108.1(18) . .
O8' P1 O8 71.9(18) 5_565 .
O10 P1 O8 71.0(16) 5_565 .
O10 P1 O8 109.0(16) . .
O8 P1 O8 180(2) 5_565 .
O1 S1 C7 105(2) . .
O1 S1 C8 107(2) . .
C7 S1 C8 97(3) . .
O2 S2 C9 106(2) . .
O2 S2 C10 104(2) . .
C9 S2 C10 102(3) . .
O3 S3 C11 103(2) . .
O3 S3 C12 107(2) . .
C11 S3 C12 96(3) . .
O4 S4 C14 105.4(19) . .
O4 S4 C13 103.8(18) . .
C14 S4 C13 101(2) . .

loop_
_geom_bond_atom_site_label_1
_geom_bond_atom_site_label_2
_geom_bond_distance
_geom_bond_site_symmetry_2
Ag1 O4 2.24(3) .
Ag1 C1 2.323(10) .
Ag1 O3 2.44(3) .
Ag1 O5 2.52(2) .
Ag1 Ag2 2.894(4) .
Ag1 Ag2 2.908(5) 2_655
Ag2 O2 2.13(3) .
Ag2 C1 2.15(3) .
Ag2 O1 2.44(3) .
Ag2 Ag1 2.908(5) 2_655
Ag2 Ag2 2.907(6) 2_655
C1 C2 1.18(6) .
C1 Ag2 2.15(3) 2_655
C1 Ag1 2.323(10) 2_655
C2 C3 1.47(6) .
C3 C4 1.32(4) .
C3 C4 1.32(4) 2_655
C4 C5 1.43(5) .
C5 C6 1.47(4) .
C6 C5 1.47(4) 2_655
C7 S1 1.67(5) .
C8 S1 1.76(5) .
C9 S2 1.63(6) .
C10 S2 1.79(5) .
C11 S3 1.67(5) .
C12 S3 1.78(6) .
C13 S4 1.73(4) .
C14 S4 1.69(4) .
Mo1 O5 1.66(2) .
Mo1 O6 1.88(3) .
Mo1 O25 1.88(3) 5_565
Mo1 O7 1.86(3) .
Mo1 O23 1.89(3) 5_565
Mo2 O13 1.68(3) .
Mo2 O15 1.87(2) .
Mo2 O12 1.85(2) .
Mo2 O6 1.90(3) .
Mo2 O14 1.92(3) .
Mo3 O16 1.67(2) .
Mo3 O14 1.88(3) .
Mo3 O7 1.91(3) .
Mo3 O17 1.89(3) .
Mo3 O18 1.92(3) .
Mo4 O22 1.67(2) .
Mo4 O20 1.84(3) .
Mo4 O23 1.90(3) .
Mo4 O17 1.91(3) .
Mo4 O24 1.92(3) .
Mo5 O9 1.66(3) .
Mo5 O24 1.88(3) .
Mo5 O21 1.91(2) 5_565
Mo5 O25 1.95(3) .
Mo5 O15 1.91(2) .
Mo6 O19 1.62(3) .
Mo6 O21 1.87(2) .
Mo6 O18 1.88(3) .
Mo6 O12 1.93(2) 5_565
Mo6 O20 1.93(3) .
O1 S1 1.48(3) .
O2 S2 1.50(3) .
O3 S3 1.51(3) .
O4 S4 1.48(3) .
O8 P1 1.56(3) .
O8 O10 1.80(4) 5_565
O8' P1 1.49(4) .
O8' O10' 1.71(5) 5_565
O10 P1 1.54(3) .
O10 O8 1.80(4) 5_565
O10' P1 1.54(4) .
O10' O8' 1.71(5) 5_565
O12 Mo6 1.93(2) 5_565
O21 Mo5 1.91(2) 5_565
O23 Mo1 1.89(3) 5_565
O25 Mo1 1.88(3) 5_565
P1 O10' 1.54(4) 5_565
P1 O8' 1.49(4) 5_565
P1 O10 1.54(3) 5_565
P1 O8 1.56(3) 5_565
